data_4333856
loop_
_publ_author_name
'Hamid Khaledi'
'Marilyn M. Olmstead'
'Hapipah Mohd Ali'
'Noel F. Thomas'

_publ_section_title
;
 Indolenine meso-Substituted Dibenzotetraaza[14]annulene and Its
 Coordination Chemistry toward the Transition Metal Ions MnIII, FeIII,
 CoII, NiII, CuII, and PdII
;
_journal_name_full 'Inorganic Chemistry'
_journal_page_first 1926
_journal_page_last 1941
_journal_paper_doi 10.1021/ic302150j
_journal_volume 52
_journal_year 2013
_chemical_formula_moiety 'C38 H32 N6 Ni'
_chemical_formula_sum 'C38 H32 N6 Ni'
_chemical_formula_weight 631.41
_chemical_name_systematic
; 
 ? 
;
_space_group_IT_number 2
_symmetry_cell_setting triclinic
_symmetry_space_group_name_Hall '-P 1'
_symmetry_space_group_name_H-M 'P -1'
_atom_sites_solution_hydrogens geom
_atom_sites_solution_primary direct
_atom_sites_solution_secondary difmap
_audit_creation_method SHELXL-97
_cell_angle_alpha 82.360(11)
_cell_angle_beta 85.388(7)
_cell_angle_gamma 87.456(7)
_cell_formula_units_Z 2
_cell_length_a 6.896(5)
_cell_length_b 14.223(10)
_cell_length_c 14.999(12)
_cell_measurement_reflns_used 5497
_cell_measurement_temperature 150(2)
_cell_measurement_theta_max 3.152
_cell_measurement_theta_min 32.261
_cell_volume 1452.5(19)
_computing_cell_refinement 'SAINT (Bruker, 2011)'
_computing_data_collection 'Apex2 (Bruker, 2011)'
_computing_data_reduction 'SAINT (Bruker, 2011)'
_computing_publication_material 'SHELXL97 (Sheldrick, 2008)'
_computing_structure_refinement 'SHELXL97 (Sheldrick, 2008)'
_computing_structure_solution 'SHELXS97 (Sheldrick, 2008)'
_diffrn_ambient_temperature 150(2)
_diffrn_detector_area_resol_mean 8.3
_diffrn_measured_fraction_theta_full 0.990
_diffrn_measured_fraction_theta_max 0.990
_diffrn_measurement_device_type 'Bruker SMART Apex II'
_diffrn_measurement_method '\w and \f'
_diffrn_radiation_monochromator silicon
_diffrn_radiation_source 'Beamline 11.3.1, ALS'
_diffrn_radiation_type synchrotron
_diffrn_radiation_wavelength 0.77490
_diffrn_reflns_av_R_equivalents 0.0366
_diffrn_reflns_av_sigmaI/netI 0.0431
_diffrn_reflns_limit_h_max 8
_diffrn_reflns_limit_h_min -8
_diffrn_reflns_limit_k_max 17
_diffrn_reflns_limit_k_min -16
_diffrn_reflns_limit_l_max 17
_diffrn_reflns_limit_l_min -17
_diffrn_reflns_number 14648
_diffrn_reflns_theta_full 27.74
_diffrn_reflns_theta_max 27.74
_diffrn_reflns_theta_min 3.15
_exptl_absorpt_coefficient_mu 0.708
_exptl_absorpt_correction_T_max 0.9944
_exptl_absorpt_correction_T_min 0.9587
_exptl_absorpt_correction_type multi-scan
_exptl_absorpt_process_details SADABS
_exptl_crystal_colour red
_exptl_crystal_density_diffrn 1.444
_exptl_crystal_description plate
_exptl_crystal_F_000 660
_exptl_crystal_size_max 0.06
_exptl_crystal_size_mid 0.04
_exptl_crystal_size_min 0.01
_refine_diff_density_max 0.649
_refine_diff_density_min -0.372
_refine_diff_density_rms 0.074
_refine_ls_extinction_method none
_refine_ls_goodness_of_fit_ref 1.028
_refine_ls_hydrogen_treatment constr
_refine_ls_matrix_type full
_refine_ls_number_parameters 414
_refine_ls_number_reflns 5229
_refine_ls_number_restraints 0
_refine_ls_restrained_S_all 1.028
_refine_ls_R_factor_all 0.0532
_refine_ls_R_factor_gt 0.0433
_refine_ls_shift/su_max 0.000
_refine_ls_shift/su_mean 0.000
_refine_ls_structure_factor_coef Fsqd
_refine_ls_weighting_details 'calc w=1/[\s^2^(Fo^2^)+(0.0663P)^2^+1.4491P] where P=(Fo^2^+2Fc^2^)/3'
_refine_ls_weighting_scheme calc
_refine_ls_wR_factor_gt 0.1177
_refine_ls_wR_factor_ref 0.1239
_reflns_number_gt 4339
_reflns_number_total 5229
_reflns_threshold_expression >2sigma(I)
_cod_data_source_file ic302150j_si_002_04.cif
_cod_data_source_block NiL
_cod_database_code 4333856

loop_
_symmetry_equiv_pos_as_xyz
'x, y, z'
'-x, -y, -z'

loop_
_atom_site_label
_atom_site_type_symbol
_atom_site_fract_x
_atom_site_fract_y
_atom_site_fract_z
_atom_site_U_iso_or_equiv
_atom_site_adp_type
_atom_site_occupancy
_atom_site_symmetry_multiplicity
_atom_site_calc_flag
_atom_site_refinement_flags
Ni1 Ni 0.5000 0.5000 0.5000 0.01612(15) Uani 1 2 d S
N1 N 0.5771(4) 0.24503(18) 0.25758(17) 0.0204(5) Uani 1 1 d .
N2 N 0.5149(3) 0.54367(17) 0.37672(16) 0.0187(5) Uani 1 1 d .
N3 N 0.5218(3) 0.37266(17) 0.48361(16) 0.0180(5) Uani 1 1 d .
C1 C 0.5927(4) 0.2119(2) 0.1723(2) 0.0214(6) Uani 1 1 d .
C2 C 0.6050(5) 0.1182(2) 0.1563(2) 0.0252(7) Uani 1 1 d .
H2 H 0.6042 0.0677 0.2047 0.030 Uiso 1 1 calc R
C3 C 0.6186(5) 0.1005(2) 0.0669(2) 0.0303(8) Uani 1 1 d .
H3 H 0.6263 0.0368 0.0539 0.036 Uiso 1 1 calc R
C4 C 0.6212(5) 0.1745(3) -0.0035(2) 0.0318(8) Uani 1 1 d .
H4 H 0.6307 0.1607 -0.0640 0.038 Uiso 1 1 calc R
C5 C 0.6101(5) 0.2689(2) 0.0131(2) 0.0284(7) Uani 1 1 d .
H5 H 0.6120 0.3195 -0.0351 0.034 Uiso 1 1 calc R
C6 C 0.5963(4) 0.2866(2) 0.1020(2) 0.0217(6) Uani 1 1 d .
C7 C 0.5805(4) 0.3782(2) 0.14260(19) 0.0193(6) Uani 1 1 d .
C8 C 0.7647(4) 0.4358(2) 0.1136(2) 0.0244(7) Uani 1 1 d .
H8A H 0.8788 0.3998 0.1366 0.037 Uiso 1 1 calc R
H8B H 0.7511 0.4964 0.1381 0.037 Uiso 1 1 calc R
H8C H 0.7811 0.4477 0.0476 0.037 Uiso 1 1 calc R
C9 C 0.3942(4) 0.4344(2) 0.1154(2) 0.0243(7) Uani 1 1 d .
H9A H 0.3956 0.4462 0.0495 0.036 Uiso 1 1 calc R
H9B H 0.3880 0.4952 0.1398 0.036 Uiso 1 1 calc R
H9C H 0.2802 0.3979 0.1396 0.036 Uiso 1 1 calc R
C10 C 0.5688(4) 0.3371(2) 0.2436(2) 0.0190(6) Uani 1 1 d .
C11 C 0.5488(4) 0.3924(2) 0.32022(19) 0.0186(6) Uani 1 1 d .
C12 C 0.5358(4) 0.4908(2) 0.31001(19) 0.0191(6) Uani 1 1 d .
H12 H 0.5425 0.5230 0.2502 0.023 Uiso 1 1 calc R
C13 C 0.5024(4) 0.6439(2) 0.3569(2) 0.0180(6) Uani 1 1 d .
C14 C 0.5065(4) 0.6975(2) 0.2726(2) 0.0225(6) Uani 1 1 d .
H14 H 0.5162 0.6668 0.2199 0.027 Uiso 1 1 calc R
C15 C 0.4964(5) 0.7952(2) 0.2649(2) 0.0261(7) Uani 1 1 d .
H15 H 0.5004 0.8312 0.2068 0.031 Uiso 1 1 calc R
C16 C 0.4803(5) 0.8418(2) 0.3408(2) 0.0246(7) Uani 1 1 d .
H16 H 0.4746 0.9091 0.3348 0.029 Uiso 1 1 calc R
C17 C 0.4727(4) 0.7888(2) 0.4257(2) 0.0216(6) Uani 1 1 d .
H17 H 0.4605 0.8202 0.4781 0.026 Uiso 1 1 calc R
C18 C 0.4830(4) 0.6907(2) 0.43446(19) 0.0186(6) Uani 1 1 d .
C19 C 0.5413(4) 0.3381(2) 0.4062(2) 0.0197(6) Uani 1 1 d .
H19 H 0.5512 0.2711 0.4084 0.024 Uiso 1 1 calc R
Ni2 Ni 0.0000 0.5000 0.5000 0.01536(15) Uani 1 2 d S
N4 N 0.0746(4) 0.27370(17) 0.23454(17) 0.0197(5) Uani 1 1 d .
N5 N 0.0160(3) 0.36844(17) 0.53096(16) 0.0173(5) Uani 1 1 d .
N6 N 0.0235(3) 0.49387(17) 0.37695(16) 0.0172(5) Uani 1 1 d .
C20 C 0.0906(4) 0.1900(2) 0.1931(2) 0.0194(6) Uani 1 1 d .
C21 C 0.1051(4) 0.1855(2) 0.1010(2) 0.0236(7) Uani 1 1 d .
H21 H 0.1058 0.2415 0.0587 0.028 Uiso 1 1 calc R
C22 C 0.1186(5) 0.0957(2) 0.0727(2) 0.0259(7) Uani 1 1 d .
H22 H 0.1270 0.0902 0.0100 0.031 Uiso 1 1 calc R
C23 C 0.1198(5) 0.0147(2) 0.1348(2) 0.0275(7) Uani 1 1 d .
H23 H 0.1303 -0.0458 0.1141 0.033 Uiso 1 1 calc R
C24 C 0.1059(5) 0.0203(2) 0.2278(2) 0.0240(7) Uani 1 1 d .
H24 H 0.1072 -0.0356 0.2703 0.029 Uiso 1 1 calc R
C25 C 0.0904(4) 0.1086(2) 0.2560(2) 0.0194(6) Uani 1 1 d .
C26 C 0.0713(4) 0.1397(2) 0.34905(19) 0.0188(6) Uani 1 1 d .
C27 C 0.2496(4) 0.1051(2) 0.4011(2) 0.0233(6) Uani 1 1 d .
H27A H 0.2592 0.0355 0.4083 0.035 Uiso 1 1 calc R
H27B H 0.2357 0.1268 0.4607 0.035 Uiso 1 1 calc R
H27C H 0.3677 0.1307 0.3676 0.035 Uiso 1 1 calc R
C28 C -0.1177(4) 0.1029(2) 0.4013(2) 0.0237(7) Uani 1 1 d .
H28A H -0.2301 0.1310 0.3700 0.035 Uiso 1 1 calc R
H28B H -0.1253 0.1207 0.4624 0.035 Uiso 1 1 calc R
H28C H -0.1181 0.0337 0.4046 0.035 Uiso 1 1 calc R
C29 C 0.0634(4) 0.2484(2) 0.3213(2) 0.0188(6) Uani 1 1 d .
C30 C 0.0452(4) 0.3227(2) 0.3815(2) 0.0193(6) Uani 1 1 d .
C31 C 0.0325(4) 0.3031(2) 0.4751(2) 0.0189(6) Uani 1 1 d .
H31 H 0.0359 0.2384 0.5008 0.023 Uiso 1 1 calc R
C32 C 0.0057(4) 0.3401(2) 0.62583(19) 0.0179(6) Uani 1 1 d .
C33 C 0.0213(4) 0.2475(2) 0.6696(2) 0.0228(6) Uani 1 1 d .
H33 H 0.0388 0.1957 0.6354 0.027 Uiso 1 1 calc R
C34 C 0.0111(5) 0.2314(2) 0.7623(2) 0.0250(7) Uani 1 1 d .
H34 H 0.0219 0.1682 0.7919 0.030 Uiso 1 1 calc R
C35 C -0.0149(4) 0.3066(2) 0.8133(2) 0.0234(7) Uani 1 1 d .
H35 H -0.0227 0.2949 0.8773 0.028 Uiso 1 1 calc R
C36 C -0.0293(4) 0.3986(2) 0.7701(2) 0.0209(6) Uani 1 1 d .
H36 H -0.0475 0.4502 0.8045 0.025 Uiso 1 1 calc R
C37 C -0.0173(4) 0.4156(2) 0.6770(2) 0.0178(6) Uani 1 1 d .
C38 C 0.0397(4) 0.4165(2) 0.3377(2) 0.0193(6) Uani 1 1 d .
H38 H 0.0487 0.4246 0.2736 0.023 Uiso 1 1 calc R

loop_
_atom_site_aniso_label
_atom_site_aniso_U_11
_atom_site_aniso_U_22
_atom_site_aniso_U_33
_atom_site_aniso_U_23
_atom_site_aniso_U_13
_atom_site_aniso_U_12
Ni1 0.0192(3) 0.0168(3) 0.0128(3) -0.0039(2) -0.0008(2) 0.0003(2)
N1 0.0201(13) 0.0234(13) 0.0186(13) -0.0069(10) -0.0013(10) 0.0008(10)
N2 0.0182(12) 0.0206(13) 0.0179(12) -0.0036(10) -0.0024(10) -0.0009(10)
N3 0.0174(12) 0.0217(12) 0.0153(12) -0.0033(10) -0.0022(10) 0.0003(10)
C1 0.0192(15) 0.0255(16) 0.0207(15) -0.0089(12) 0.0000(12) 0.0013(12)
C2 0.0246(16) 0.0238(16) 0.0283(17) -0.0081(13) -0.0018(13) -0.0001(13)
C3 0.0260(17) 0.0331(18) 0.0356(19) -0.0204(15) -0.0016(14) 0.0041(14)
C4 0.0293(18) 0.046(2) 0.0236(17) -0.0189(15) -0.0035(14) 0.0042(15)
C5 0.0296(17) 0.0349(18) 0.0214(16) -0.0082(14) -0.0025(13) 0.0043(14)
C6 0.0160(14) 0.0292(16) 0.0208(15) -0.0078(13) -0.0011(12) 0.0020(12)
C7 0.0203(15) 0.0209(15) 0.0168(14) -0.0038(12) -0.0001(11) 0.0016(12)
C8 0.0229(16) 0.0262(16) 0.0236(16) -0.0018(13) -0.0012(13) -0.0003(13)
C9 0.0236(16) 0.0261(16) 0.0220(15) 0.0005(13) -0.0024(12) 0.0014(13)
C10 0.0156(14) 0.0235(15) 0.0187(15) -0.0055(12) -0.0020(11) 0.0016(11)
C11 0.0179(15) 0.0228(15) 0.0161(14) -0.0063(12) -0.0009(11) -0.0012(11)
C12 0.0197(15) 0.0229(15) 0.0150(14) -0.0028(12) -0.0015(11) -0.0012(12)
C13 0.0137(14) 0.0206(15) 0.0204(15) -0.0057(12) -0.0016(11) 0.0013(11)
C14 0.0252(16) 0.0250(16) 0.0181(15) -0.0055(12) -0.0026(12) -0.0003(12)
C15 0.0325(18) 0.0271(16) 0.0185(15) 0.0001(13) -0.0053(13) -0.0014(13)
C16 0.0282(17) 0.0197(15) 0.0258(16) -0.0033(13) -0.0038(13) 0.0039(12)
C17 0.0231(16) 0.0227(15) 0.0197(15) -0.0061(12) -0.0017(12) 0.0004(12)
C18 0.0147(14) 0.0250(15) 0.0162(14) -0.0038(12) -0.0017(11) 0.0007(11)
C19 0.0184(15) 0.0195(14) 0.0216(15) -0.0054(12) -0.0002(12) 0.0018(11)
Ni2 0.0188(3) 0.0128(3) 0.0150(3) -0.00454(19) -0.0007(2) 0.00019(19)
N4 0.0204(13) 0.0183(12) 0.0209(13) -0.0062(10) 0.0007(10) 0.0009(10)
N5 0.0175(12) 0.0171(12) 0.0176(12) -0.0045(10) 0.0000(10) 0.0000(9)
N6 0.0177(12) 0.0155(12) 0.0182(12) -0.0025(10) -0.0007(10) -0.0002(9)
C20 0.0204(15) 0.0186(14) 0.0205(15) -0.0077(12) -0.0021(12) 0.0027(11)
C21 0.0241(16) 0.0265(16) 0.0206(15) -0.0059(13) -0.0003(12) -0.0017(13)
C22 0.0282(17) 0.0321(17) 0.0198(15) -0.0137(13) 0.0003(13) -0.0007(13)
C23 0.0300(17) 0.0237(16) 0.0311(18) -0.0145(14) 0.0011(14) 0.0008(13)
C24 0.0290(17) 0.0198(15) 0.0234(16) -0.0043(12) -0.0015(13) 0.0000(12)
C25 0.0173(14) 0.0205(14) 0.0212(15) -0.0075(12) 0.0004(12) 0.0004(11)
C26 0.0227(15) 0.0169(14) 0.0179(14) -0.0072(11) -0.0011(12) 0.0001(11)
C27 0.0259(16) 0.0202(15) 0.0247(16) -0.0054(12) -0.0045(13) 0.0027(12)
C28 0.0243(16) 0.0217(15) 0.0252(16) -0.0054(13) 0.0010(13) -0.0018(12)
C29 0.0173(14) 0.0184(14) 0.0218(15) -0.0061(12) -0.0013(12) -0.0007(11)
C30 0.0196(15) 0.0176(14) 0.0220(15) -0.0077(12) -0.0025(12) 0.0009(11)
C31 0.0218(15) 0.0132(13) 0.0222(15) -0.0036(11) -0.0031(12) -0.0014(11)
C32 0.0141(14) 0.0209(14) 0.0189(14) -0.0025(12) -0.0011(11) -0.0019(11)
C33 0.0278(16) 0.0164(14) 0.0253(16) -0.0066(12) -0.0018(13) -0.0024(12)
C34 0.0324(18) 0.0164(14) 0.0260(16) -0.0005(12) -0.0035(13) -0.0034(12)
C35 0.0260(16) 0.0272(16) 0.0173(15) -0.0033(12) -0.0008(12) -0.0049(13)
C36 0.0210(15) 0.0223(15) 0.0203(15) -0.0063(12) -0.0016(12) -0.0010(12)
C37 0.0148(14) 0.0166(14) 0.0222(15) -0.0029(12) -0.0016(11) -0.0006(11)
C38 0.0192(15) 0.0233(15) 0.0161(14) -0.0058(12) -0.0003(11) -0.0014(12)

loop_
_atom_type_symbol
_atom_type_description
_atom_type_scat_dispersion_real
_atom_type_scat_dispersion_imag
_atom_type_scat_source
C C 0.0033 0.0016 'International Tables Vol C Tables 4.2.6.8 and 6.1.1.4'
H H 0.0000 0.0000 'International Tables Vol C Tables 4.2.6.8 and 6.1.1.4'
N N 0.0061 0.0033 'International Tables Vol C Tables 4.2.6.8 and 6.1.1.4'
Ni Ni 0.3279 1.2288 'International Tables Vol C Tables 4.2.6.8 and 6.1.1.4'

loop_
_geom_angle_atom_site_label_1
_geom_angle_atom_site_label_2
_geom_angle_atom_site_label_3
_geom_angle
_geom_angle_site_symmetry_1
_geom_angle_site_symmetry_3
_geom_angle_publ_flag
N3 Ni1 N3 180.000(1) . 2_666 ?
N3 Ni1 N2 85.73(11) . 2_666 y
N3 Ni1 N2 94.27(11) 2_666 2_666 ?
N3 Ni1 N2 94.27(11) . . ?
N3 Ni1 N2 85.73(11) 2_666 . ?
N2 Ni1 N2 179.999(1) 2_666 . ?
C10 N1 C1 107.6(3) . . ?
C12 N2 C13 119.8(3) . . y
C12 N2 Ni1 126.5(2) . . ?
C13 N2 Ni1 113.74(19) . . ?
C19 N3 C18 119.4(3) . 2_666 y
C19 N3 Ni1 126.7(2) . . ?
C18 N3 Ni1 113.88(19) 2_666 . ?
C2 C1 C6 121.7(3) . . ?
C2 C1 N1 126.6(3) . . ?
C6 C1 N1 111.7(3) . . ?
C1 C2 C3 117.6(3) . . ?
C1 C2 H2 121.2 . . ?
C3 C2 H2 121.2 . . ?
C4 C3 C2 121.0(3) . . ?
C4 C3 H3 119.5 . . ?
C2 C3 H3 119.5 . . ?
C3 C4 C5 121.0(3) . . ?
C3 C4 H4 119.5 . . ?
C5 C4 H4 119.5 . . ?
C6 C5 C4 118.0(3) . . ?
C6 C5 H5 121.0 . . ?
C4 C5 H5 121.0 . . ?
C5 C6 C1 120.6(3) . . ?
C5 C6 C7 131.4(3) . . ?
C1 C6 C7 108.0(3) . . ?
C6 C7 C9 110.0(2) . . ?
C6 C7 C8 109.9(2) . . ?
C9 C7 C8 111.9(2) . . ?
C6 C7 C10 99.1(2) . . ?
C9 C7 C10 112.6(2) . . ?
C8 C7 C10 112.7(2) . . ?
C7 C8 H8A 109.5 . . ?
C7 C8 H8B 109.5 . . ?
H8A C8 H8B 109.5 . . ?
C7 C8 H8C 109.5 . . ?
H8A C8 H8C 109.5 . . ?
H8B C8 H8C 109.5 . . ?
C7 C9 H9A 109.5 . . ?
C7 C9 H9B 109.5 . . ?
H9A C9 H9B 109.5 . . ?
C7 C9 H9C 109.5 . . ?
H9A C9 H9C 109.5 . . ?
H9B C9 H9C 109.5 . . ?
N1 C10 C11 120.3(3) . . ?
N1 C10 C7 113.7(3) . . ?
C11 C10 C7 126.0(3) . . ?
C12 C11 C19 121.6(3) . . y
C12 C11 C10 123.2(3) . . ?
C19 C11 C10 115.1(3) . . ?
N2 C12 C11 125.4(3) . . y
N2 C12 H12 117.3 . . ?
C11 C12 H12 117.3 . . ?
C14 C13 C18 119.1(3) . . ?
C14 C13 N2 127.6(3) . . ?
C18 C13 N2 113.4(3) . . y
C15 C14 C13 120.3(3) . . ?
C15 C14 H14 119.8 . . ?
C13 C14 H14 119.8 . . ?
C14 C15 C16 121.0(3) . . ?
C14 C15 H15 119.5 . . ?
C16 C15 H15 119.5 . . ?
C15 C16 C17 119.3(3) . . ?
C15 C16 H16 120.4 . . ?
C17 C16 H16 120.4 . . ?
C18 C17 C16 120.4(3) . . ?
C18 C17 H17 119.8 . . ?
C16 C17 H17 119.8 . . ?
C17 C18 C13 120.0(3) . . ?
C17 C18 N3 126.8(3) . 2_666 ?
C13 C18 N3 113.3(3) . 2_666 y
N3 C19 C11 125.4(3) . . y
N3 C19 H19 117.3 . . ?
C11 C19 H19 117.3 . . ?
N6 Ni2 N6 179.999(1) . 2_566 ?
N6 Ni2 N5 85.92(10) . 2_566 ?
N6 Ni2 N5 94.08(10) 2_566 2_566 ?
N6 Ni2 N5 94.08(10) . . ?
N6 Ni2 N5 85.92(10) 2_566 . ?
N5 Ni2 N5 180.00(4) 2_566 . ?
C29 N4 C20 107.3(2) . . ?
C31 N5 C32 119.8(2) . . ?
C31 N5 Ni2 127.1(2) . . ?
C32 N5 Ni2 113.11(18) . . ?
C38 N6 C37 119.6(3) . 2_566 ?
C38 N6 Ni2 126.5(2) . . ?
C37 N6 Ni2 113.92(19) 2_566 . ?
C21 C20 C25 121.9(3) . . ?
C21 C20 N4 125.9(3) . . ?
C25 C20 N4 112.2(3) . . ?
C20 C21 C22 117.6(3) . . ?
C20 C21 H21 121.2 . . ?
C22 C21 H21 121.2 . . ?
C23 C22 C21 120.7(3) . . ?
C23 C22 H22 119.6 . . ?
C21 C22 H22 119.6 . . ?
C22 C23 C24 121.1(3) . . ?
C22 C23 H23 119.5 . . ?
C24 C23 H23 119.5 . . ?
C25 C24 C23 118.3(3) . . ?
C25 C24 H24 120.8 . . ?
C23 C24 H24 120.8 . . ?
C24 C25 C20 120.3(3) . . ?
C24 C25 C26 132.0(3) . . ?
C20 C25 C26 107.7(2) . . ?
C25 C26 C27 110.7(2) . . ?
C25 C26 C28 110.2(2) . . ?
C27 C26 C28 110.9(3) . . ?
C25 C26 C29 98.9(2) . . ?
C27 C26 C29 112.9(2) . . ?
C28 C26 C29 112.8(2) . . ?
C26 C27 H27A 109.5 . . ?
C26 C27 H27B 109.5 . . ?
H27A C27 H27B 109.5 . . ?
C26 C27 H27C 109.5 . . ?
H27A C27 H27C 109.5 . . ?
H27B C27 H27C 109.5 . . ?
C26 C28 H28A 109.5 . . ?
C26 C28 H28B 109.5 . . ?
H28A C28 H28B 109.5 . . ?
C26 C28 H28C 109.5 . . ?
H28A C28 H28C 109.5 . . ?
H28B C28 H28C 109.5 . . ?
N4 C29 C30 118.8(3) . . ?
N4 C29 C26 113.9(2) . . ?
C30 C29 C26 127.3(3) . . ?
C31 C30 C38 121.4(3) . . ?
C31 C30 C29 123.3(3) . . ?
C38 C30 C29 115.3(3) . . ?
N5 C31 C30 124.7(3) . . ?
N5 C31 H31 117.7 . . ?
C30 C31 H31 117.7 . . ?
C33 C32 C37 119.4(3) . . ?
C33 C32 N5 126.6(3) . . ?
C37 C32 N5 113.9(3) . . ?
C34 C33 C32 119.8(3) . . ?
C34 C33 H33 120.1 . . ?
C32 C33 H33 120.1 . . ?
C33 C34 C35 120.7(3) . . ?
C33 C34 H34 119.6 . . ?
C35 C34 H34 119.6 . . ?
C36 C35 C34 119.6(3) . . ?
C36 C35 H35 120.2 . . ?
C34 C35 H35 120.2 . . ?
C37 C36 C35 120.1(3) . . ?
C37 C36 H36 119.9 . . ?
C35 C36 H36 119.9 . . ?
C36 C37 C32 120.3(3) . . ?
C36 C37 N6 126.6(3) . 2_566 ?
C32 C37 N6 113.1(3) . 2_566 ?
N6 C38 C30 126.2(3) . . ?
N6 C38 H38 116.9 . . ?
C30 C38 H38 116.9 . . ?

loop_
_geom_bond_atom_site_label_1
_geom_bond_atom_site_label_2
_geom_bond_distance
_geom_bond_site_symmetry_2
_geom_bond_publ_flag
Ni1 N3 1.858(3) . y
Ni1 N3 1.858(3) 2_666 ?
Ni1 N2 1.867(3) 2_666 ?
Ni1 N2 1.867(3) . y
N1 C10 1.297(4) . y
N1 C1 1.416(4) . ?
N2 C12 1.325(4) . y
N2 C13 1.417(4) . y
N3 C19 1.314(4) . y
N3 C18 1.423(4) 2_666 y
C1 C2 1.382(4) . ?
C1 C6 1.394(4) . ?
C2 C3 1.393(5) . ?
C2 H2 0.9500 . ?
C3 C4 1.388(5) . ?
C3 H3 0.9500 . ?
C4 C5 1.395(5) . ?
C4 H4 0.9500 . ?
C5 C6 1.384(4) . ?
C5 H5 0.9500 . ?
C6 C7 1.506(4) . ?
C7 C9 1.538(4) . ?
C7 C8 1.544(4) . ?
C7 C10 1.547(4) . ?
C8 H8A 0.9800 . ?
C8 H8B 0.9800 . ?
C8 H8C 0.9800 . ?
C9 H9A 0.9800 . ?
C9 H9B 0.9800 . ?
C9 H9C 0.9800 . ?
C10 C11 1.471(4) . y
C11 C12 1.387(4) . y
C11 C19 1.411(4) . y
C12 H12 0.9500 . ?
C13 C14 1.386(4) . ?
C13 C18 1.409(4) . ?
C14 C15 1.378(5) . ?
C14 H14 0.9500 . ?
C15 C16 1.385(5) . ?
C15 H15 0.9500 . ?
C16 C17 1.389(4) . ?
C16 H16 0.9500 . ?
C17 C18 1.384(4) . ?
C17 H17 0.9500 . ?
C18 N3 1.423(4) 2_666 ?
C19 H19 0.9500 . ?
Ni2 N6 1.853(3) . ?
Ni2 N6 1.853(3) 2_566 ?
Ni2 N5 1.868(3) 2_566 ?
Ni2 N5 1.868(3) . ?
N4 C29 1.301(4) . ?
N4 C20 1.411(4) . ?
N5 C31 1.327(4) . ?
N5 C32 1.424(4) . ?
N6 C38 1.311(4) . ?
N6 C37 1.427(4) 2_566 ?
C20 C21 1.387(4) . ?
C20 C25 1.392(4) . ?
C21 C22 1.395(4) . ?
C21 H21 0.9500 . ?
C22 C23 1.382(5) . ?
C22 H22 0.9500 . ?
C23 C24 1.404(5) . ?
C23 H23 0.9500 . ?
C24 C25 1.375(4) . ?
C24 H24 0.9500 . ?
C25 C26 1.514(4) . ?
C26 C27 1.538(4) . ?
C26 C28 1.541(4) . ?
C26 C29 1.546(4) . ?
C27 H27A 0.9800 . ?
C27 H27B 0.9800 . ?
C27 H27C 0.9800 . ?
C28 H28A 0.9800 . ?
C28 H28B 0.9800 . ?
C28 H28C 0.9800 . ?
C29 C30 1.473(4) . ?
C30 C31 1.391(4) . ?
C30 C38 1.407(4) . ?
C31 H31 0.9500 . ?
C32 C33 1.395(4) . ?
C32 C37 1.398(4) . ?
C33 C34 1.376(5) . ?
C33 H33 0.9500 . ?
C34 C35 1.393(4) . ?
C34 H34 0.9500 . ?
C35 C36 1.384(4) . ?
C35 H35 0.9500 . ?
C36 C37 1.382(4) . ?
C36 H36 0.9500 . ?
C37 N6 1.427(4) 2_566 ?
C38 H38 0.9500 . ?

loop_
_geom_hbond_atom_site_label_D
_geom_hbond_atom_site_label_H
_geom_hbond_atom_site_label_A
_geom_hbond_distance_DH
_geom_hbond_distance_HA
_geom_hbond_distance_DA
_geom_hbond_angle_DHA
_geom_hbond_site_symmetry_A
C8 H8A N4 0.98 2.57 3.500(4) 158.4 1_655
C9 H9C N4 0.98 2.53 3.465(4) 160.2 .
C27 H27C N1 0.98 2.56 3.490(4) 157.9 .
C28 H28A N1 0.98 2.59 3.515(4) 158.3 1_455
